data_2104367
loop_
_publ_author_name
'Le Bail, A.'
'Bazin, D.'
'Daudon, M.'
'Brochot, A.'
'Robbez-Masson, V.'
'Maisonneuve, V.'

_publ_section_title
;
 Racemic calcium tartrate tetrahydrate [form (II)] in rat urinary
 stones
;
_journal_coeditor_code KD5029
_journal_issue 3
_journal_name_full 'Acta Crystallographica Section B'
_journal_page_first 350
_journal_page_last 354
_journal_paper_doi 10.1107/S0108768109013688
_journal_volume 65
_journal_year 2009
_chemical_formula_moiety 'C4 H12 Ca1 O10'
_chemical_formula_sum 'C4 H12 Ca O10'
_chemical_formula_weight 260.22
_chemical_name_common 'Calcium tartrate tetrahydrate'
_chemical_name_systematic
;
Calcium tartrate tetrahydrate
;
_space_group_IT_number 2
_symmetry_cell_setting triclinic
_symmetry_space_group_name_Hall '-P 1'
_symmetry_space_group_name_H-M 'P -1'
_atom_sites_solution_hydrogens geom
_atom_sites_solution_secondary difmap
_audit_creation_method SHELXL-97
_cell_angle_alpha 94.92(4)
_cell_angle_beta 106.00(5)
_cell_angle_gamma 107.55(3)
_cell_formula_units_Z 2
_cell_length_a 6.241(2)
_cell_length_b 8.214(3)
_cell_length_c 10.411(5)
_cell_measurement_reflns_used 27
_cell_measurement_temperature 293(2)
_cell_measurement_theta_max 27.55
_cell_measurement_theta_min 2
_cell_volume 480.8(4)
_computing_cell_refinement Stadi4
_computing_data_collection 'Stadi4 (Stoe, 1998)'
_computing_data_reduction 'XRED32 (Stoe, 1998)'
_computing_molecular_graphics 'DIAMOND (Brandenburg, 2001)'
_computing_publication_material 'ENCIFER (Allen et al. (2004)'
_computing_structure_refinement 'SHELXL-97 (Sheldrick, 1997)'
_computing_structure_solution 'ESPOIR (Le Bail, 2001)'
_diffrn_ambient_temperature 293(2)
_diffrn_measured_fraction_theta_full 0.965
_diffrn_measured_fraction_theta_max 0.965
_diffrn_measurement_device_type 'Siemens AED2 diffractometer'
_diffrn_measurement_method '2\q/\w scans'
_diffrn_radiation_monochromator graphite
_diffrn_radiation_source 'fine-focus sealed tube'
_diffrn_radiation_type MoK\a
_diffrn_radiation_wavelength 0.71069
_diffrn_reflns_av_R_equivalents 0.0226
_diffrn_reflns_av_sigmaI/netI 0.0572
_diffrn_reflns_limit_h_max 7
_diffrn_reflns_limit_h_min -8
_diffrn_reflns_limit_k_max 10
_diffrn_reflns_limit_k_min -10
_diffrn_reflns_limit_l_max 13
_diffrn_reflns_limit_l_min 0
_diffrn_reflns_number 2222
_diffrn_reflns_theta_full 27.55
_diffrn_reflns_theta_max 27.55
_diffrn_reflns_theta_min 2.07
_diffrn_standards_decay_% 15
_diffrn_standards_interval_time 120
_diffrn_standards_number 3
_exptl_absorpt_coefficient_mu 0.694
_exptl_absorpt_correction_type none
_exptl_crystal_colour white
_exptl_crystal_density_diffrn 1.797
_exptl_crystal_density_method 'not measured'
_exptl_crystal_description parallelepiped
_exptl_crystal_F_000 272
_exptl_crystal_size_max 0.115
_exptl_crystal_size_mid 0.095
_exptl_crystal_size_min 0.029
_refine_diff_density_max 0.973
_refine_diff_density_min -0.562
_refine_ls_extinction_method none
_refine_ls_goodness_of_fit_ref 1.055
_refine_ls_hydrogen_treatment mixed
_refine_ls_matrix_type full
_refine_ls_number_parameters 174
_refine_ls_number_reflns 2144
_refine_ls_number_restraints 16
_refine_ls_restrained_S_all 1.051
_refine_ls_R_factor_all 0.1122
_refine_ls_R_factor_gt 0.0647
_refine_ls_shift/su_max 0.001
_refine_ls_shift/su_mean 0.000
_refine_ls_structure_factor_coef Fsqd
_refine_ls_weighting_details 'calc w=1/[\s^2^(Fo^2^)+(0.0918P)^2^+1.4964P] where P=(Fo^2^+2Fc^2^)/3'
_refine_ls_weighting_scheme calc
_refine_ls_wR_factor_gt 0.1655
_refine_ls_wR_factor_ref 0.1874
_reflns_number_gt 1495
_reflns_number_total 2222
_reflns_threshold_expression >2sigma(I)
_cod_data_source_file kd5029.cif
_cod_data_source_block I
_cod_depositor_comments
;
The following automatic conversions were performed:
'_geom_bond_publ_flag' value 'Y' changed to 'y' according to
'/home/saulius/struct/CIF-dictionaries/cif_core.dic' dictionary named
'cif_core.dic' version 2.4.1 from 2010-06-29 (19 times).

Automatic conversion script
Id: cif_fix_enum 1527 2010-12-29 10:47:43Z saulius 

The following automatic conversions were performed:

'_geom_bond_publ_flag' value 'Y' changed to 'y' according to
/home/saulius/struct/CIF-dictionaries/cif_core.dic dictionary named
'cif_core.dic' version 2.4.1 from 2010-06-29 (19 times).

Automatic conversion script
Id: cif_fix_values 1715 2011-07-08 13:25:40Z adriana 
;
_cod_original_formula_sum 'C4 H12 Ca1 O10'
_cod_database_code 2104367
_cod_database_fobs_code 2104367

loop_
_symmetry_equiv_pos_as_xyz
'x, y, z'
'-x, -y, -z'

loop_
_atom_site_type_symbol
_atom_site_label
_atom_site_fract_x
_atom_site_fract_y
_atom_site_fract_z
_atom_site_U_iso_or_equiv
_atom_site_adp_type
_atom_site_calc_flag
_atom_site_refinement_flags
_atom_site_occupancy
_atom_site_disorder_assembly
_atom_site_disorder_group
Ca Ca1 0.34040(16) 0.19006(12) 0.27379(10) 0.0191(3) Uani d . 1 . .
O O1 0.3163(6) -0.0233(4) 0.0927(3) 0.0232(7) Uani d . 1 . .
O O2 1.1726(6) -0.0267(5) 0.3928(4) 0.0273(8) Uani d . 1 . .
O O3 0.9111(6) 0.0269(4) 0.1676(3) 0.0223(7) Uani d D 1 . .
O O4 0.6207(6) 0.0217(4) 0.3327(3) 0.0217(7) Uani d D 1 . .
O O5 0.9267(7) -0.2925(5) 0.3736(4) 0.0301(8) Uani d . 1 . .
O O6 0.2977(6) -0.2968(5) 0.0343(4) 0.0260(8) Uani d . 1 . .
C C1 0.9834(8) -0.1508(6) 0.3352(5) 0.0186(9) Uani d . 1 . .
C C2 0.3817(8) -0.1506(6) 0.1127(5) 0.0194(9) Uani d . 1 . .
C C3 0.8071(8) -0.1289(6) 0.2081(4) 0.0166(9) Uani d D 1 . .
C C4 0.5809(8) -0.1332(6) 0.2429(5) 0.0182(9) Uani d D 1 . .
O OW1 0.6007(6) 0.3134(5) 0.5045(4) 0.0312(9) Uani d D 1 . .
O OW2 0.1417(6) 0.3464(5) 0.3836(4) 0.0285(8) Uani d D 1 . .
O OW3 0.6889(7) 0.3761(5) 0.2295(4) 0.0296(8) Uani d D 1 . .
O OW4 0.1896(7) 0.3524(5) 0.1016(4) 0.0350(9) Uani d D 1 . .
H H1W1 0.686(12) 0.424(4) 0.540(8) 0.074(10) Uiso d D 1 . .
H H2W1 0.683(12) 0.244(8) 0.498(9) 0.074(10) Uiso d D 1 . .
H H1W2 0.118(13) 0.307(11) 0.458(5) 0.074(10) Uiso d D 1 . .
H H2W2 0.006(9) 0.327(11) 0.317(5) 0.074(10) Uiso d D 1 . .
H H1W3 0.679(15) 0.347(9) 0.143(4) 0.074(10) Uiso d D 1 . .
H H2W3 0.758(13) 0.494(4) 0.255(7) 0.074(10) Uiso d D 1 . .
H H1W4 0.033(5) 0.332(10) 0.068(8) 0.074(10) Uiso d D 1 . .
H H2W4 0.268(11) 0.462(5) 0.095(9) 0.074(10) Uiso d D 1 . .
H HC3 0.781(8) -0.210(5) 0.135(4) 0.036(6) Uiso d D 1 . .
H HC4 0.534(8) -0.210(5) 0.293(4) 0.036(6) Uiso d D 1 . .
H HO4 0.669(8) -0.003(6) 0.414(3) 0.036(6) Uiso d D 1 . .
H HO3 0.822(7) 0.015(6) 0.084(3) 0.036(6) Uiso d D 1 . .

loop_
_atom_site_aniso_label
_atom_site_aniso_U_11
_atom_site_aniso_U_22
_atom_site_aniso_U_33
_atom_site_aniso_U_12
_atom_site_aniso_U_13
_atom_site_aniso_U_23
Ca1 0.0153(4) 0.0188(5) 0.0208(5) 0.0052(3) 0.0030(3) 0.0036(3)
O1 0.0248(17) 0.0240(17) 0.0187(17) 0.0131(14) -0.0011(13) 0.0025(13)
O2 0.0172(17) 0.0295(19) 0.0267(19) 0.0019(14) -0.0011(14) 0.0113(15)
O3 0.0155(16) 0.0246(17) 0.0221(18) 0.0019(13) 0.0020(13) 0.0120(14)
O4 0.0228(17) 0.0256(17) 0.0179(17) 0.0123(14) 0.0043(14) 0.0018(14)
O5 0.033(2) 0.0243(18) 0.031(2) 0.0114(15) 0.0042(16) 0.0095(15)
O6 0.0213(17) 0.0220(17) 0.0255(19) 0.0037(14) -0.0003(14) -0.0043(14)
C1 0.016(2) 0.024(2) 0.016(2) 0.0100(17) 0.0026(17) 0.0011(18)
C2 0.0121(19) 0.023(2) 0.020(2) 0.0024(17) 0.0027(17) 0.0050(18)
C3 0.017(2) 0.019(2) 0.011(2) 0.0061(17) 0.0004(16) -0.0001(16)
C4 0.015(2) 0.018(2) 0.021(2) 0.0061(17) 0.0031(17) 0.0055(18)
OW1 0.0249(19) 0.033(2) 0.029(2) 0.0126(16) -0.0040(15) -0.0030(17)
OW2 0.0233(18) 0.034(2) 0.028(2) 0.0133(16) 0.0037(15) 0.0079(16)
OW3 0.0300(19) 0.0250(18) 0.027(2) 0.0018(15) 0.0077(16) 0.0016(15)
OW4 0.0238(19) 0.035(2) 0.040(2) 0.0067(16) 0.0005(17) 0.0178(18)

loop_
_atom_type_symbol
_atom_type_description
_atom_type_scat_dispersion_real
_atom_type_scat_dispersion_imag
_atom_type_scat_source
Ca Ca 0.2030 0.3060 'International Tables Vol C Tables 4.2.6.8 and 6.1.1.4'
O O 0.0106 0.0060 'International Tables Vol C Tables 4.2.6.8 and 6.1.1.4'
C C 0.0033 0.0016 'International Tables Vol C Tables 4.2.6.8 and 6.1.1.4'
H H 0.0000 0.0000 'International Tables Vol C Tables 4.2.6.8 and 6.1.1.4'

loop_
_geom_angle_atom_site_label_1
_geom_angle_atom_site_label_2
_geom_angle_atom_site_label_3
_geom_angle_site_symmetry_1
_geom_angle_site_symmetry_3
_geom_angle
_geom_angle_publ_flag
O1 Ca1 O2 . 1_455 92.85(14) ?
O1 Ca1 OW1 . . 135.84(13) ?
O2 Ca1 OW1 1_455 . 79.50(14) ?
O1 Ca1 OW3 . . 86.36(14) ?
O2 Ca1 OW3 1_455 . 149.10(13) ?
OW1 Ca1 OW3 . . 79.72(15) ?
O1 Ca1 OW2 . . 148.98(13) ?
O2 Ca1 OW2 1_455 . 80.60(14) ?
OW1 Ca1 OW2 . . 73.07(13) ?
OW3 Ca1 OW2 . . 114.51(14) ?
O1 Ca1 OW4 . . 88.75(14) ?
O2 Ca1 OW4 1_455 . 136.45(13) ?
OW1 Ca1 OW4 . . 126.24(15) ?
OW3 Ca1 OW4 . . 74.44(14) ?
OW2 Ca1 OW4 . . 76.18(15) ?
O1 Ca1 O3 . 1_455 75.02(13) ?
O2 Ca1 O3 1_455 1_455 64.86(12) ?
OW1 Ca1 O3 . 1_455 135.03(14) ?
OW3 Ca1 O3 . 1_455 143.17(13) ?
OW2 Ca1 O3 . 1_455 74.77(13) ?
OW4 Ca1 O3 . 1_455 73.68(13) ?
O1 Ca1 O4 . . 63.86(12) ?
O2 Ca1 O4 1_455 . 73.58(12) ?
OW1 Ca1 O4 . . 72.32(13) ?
OW3 Ca1 O4 . . 78.46(13) ?
OW2 Ca1 O4 . . 139.80(12) ?
OW4 Ca1 O4 . . 142.46(14) ?
O3 Ca1 O4 1_455 . 118.64(12) ?
O5 C1 O2 . . 124.7(4) ?
O5 C1 C3 . . 116.9(4) ?
O2 C1 C3 . . 118.5(4) ?
O1 C2 O6 . . 125.9(4) ?
O1 C2 C4 . . 118.6(4) ?
O6 C2 C4 . . 115.5(4) ?
O3 C3 C1 . . 109.6(4) ?
O3 C3 C4 . . 112.6(4) ?
C1 C3 C4 . . 107.7(4) ?
O3 C3 HC3 . . 102(3) ?
C1 C3 HC3 . . 111(3) ?
C4 C3 HC3 . . 114(3) ?
O4 C4 C2 . . 108.7(4) ?
O4 C4 C3 . . 111.0(4) ?
C2 C4 C3 . . 109.7(4) ?
O4 C4 HC4 . . 99(3) ?
C2 C4 HC4 . . 112(3) ?
C3 C4 HC4 . . 116(3) ?

loop_
_geom_bond_atom_site_label_1
_geom_bond_atom_site_label_2
_geom_bond_site_symmetry_2
_geom_bond_distance
_geom_bond_publ_flag
Ca1 O1 . 2.401(4) y
Ca1 O2 1_455 2.403(4) y
Ca1 OW1 . 2.424(4) y
Ca1 OW3 . 2.439(4) y
Ca1 OW2 . 2.447(4) y
Ca1 OW4 . 2.472(4) y
Ca1 O3 1_455 2.479(4) y
Ca1 O4 . 2.522(3) y
O1 C2 . 1.245(6) y
O1 O6 . 2.236(5) y
O2 C1 . 1.254(6) y
O2 O5 . 2.213(5) y
O3 C3 . 1.407(6) y
O3 HO3 . 0.87(3) ?
O4 C4 . 1.426(6) y
O4 HO4 . 0.88(3) ?
O5 C1 . 1.245(6) y
O6 C2 . 1.265(6) y
C1 C3 . 1.533(6) y
C2 C4 . 1.527(6) y
C3 C4 . 1.542(6) y
C3 HC3 . 0.91(3) ?
C4 HC4 . 0.88(3) ?

loop_
_geom_hbond_atom_site_label_D
_geom_hbond_atom_site_label_H
_geom_hbond_atom_site_label_A
_geom_hbond_site_symmetry_A
_geom_hbond_distance_DH
_geom_hbond_distance_HA
_geom_hbond_distance_DA
_geom_hbond_angle_DHA
OW1 H1W1 OW2 2_666 0.89(4) 1.84(5) 2.729(6) 178
OW1 H2W1 O4 1_555 0.89(8) 2.26(8) 2.919(5) 131(7)
OW2 H1W2 O5 2_656 0.90(7) 1.86(6) 2.728(6) 163
OW2 H2W2 OW3 1_455 0.89(6) 2.11(6) 2.933(5) 152
OW3 H1W3 O6 2_655 0.89(5) 1.91(5) 2.798(6) 173
OW3 H2W3 O5 1_565 0.91(4) 1.87(5) 2.738(6) 157
OW4 H1W4 O6 2 0.90(5) 1.96(6) 2.853(5) 170
OW4 H2W4 O6 1_565 0.90(5) 2.10(5) 2.947(5) 155
O4 HO4 O2 2_756 0.88(3) 1.94(3) 2.783(5) 160
O3 HO3 O1 2_655 0.87(3) 1.82(3) 2.683(5) 169
